data_1561343
loop_
_publ_author_name
'Padalwar, Nitin Balkrushna'
'Vidyasagar, Kanamaluru'

_publ_section_title
;
 Synthetic and structural investigations of mercurous and mercuric
 organophosphonates and phenylarsonates
;
_journal_name_full 'Journal of Solid State Chemistry'
_journal_page_first 83
_journal_page_last 94
_journal_paper_doi 10.1016/j.jssc.2016.08.012
_journal_volume 243
_journal_year 2016
_chemical_formula_moiety 'C6 H7 As Hg O4'
_chemical_formula_sum 'C6 H7 As Hg O4'
_chemical_formula_weight 418.63
_space_group_IT_number 31
_space_group_name_Hall 'P 2ac -2'
_space_group_name_H-M_alt 'P m n 21'
_symmetry_cell_setting orthorhombic
_symmetry_space_group_name_Hall 'P 2ac -2'
_symmetry_space_group_name_H-M 'P m n 21'
_atom_sites_solution_primary direct
_atom_sites_solution_secondary difmap
_audit_creation_method SHELXL-97
_cell_angle_alpha 90.00
_cell_angle_beta 90.00
_cell_angle_gamma 90.00
_cell_formula_units_Z 2
_cell_length_a 5.9570(12)
_cell_length_b 14.760(3)
_cell_length_c 5.2190(10)
_cell_measurement_reflns_used 1705
_cell_measurement_temperature 293(2)
_cell_measurement_theta_max 28.25
_cell_measurement_theta_min 2.76
_cell_volume 458.88(16)
_computing_cell_refinement APEXII,Bruker,2004
_computing_data_collection APEXII,Bruker,2004
_computing_data_reduction SAINT,Bruker,2004
_computing_molecular_graphics 'ORTEP-3 (Farrugia, 1997)'
_computing_publication_material 'SHELXL-97 (Sheldrick, 1997)'
_computing_structure_refinement 'SHELXL-97 (Sheldrick, 1997)'
_computing_structure_solution 'SHELXS-97 (Sheldrick, 1997)'
_diffrn_ambient_temperature 293(2)
_diffrn_measured_fraction_theta_full 0.925
_diffrn_measured_fraction_theta_max 0.925
_diffrn_measurement_device_type 'Bruker ApexII ccd area detector'
_diffrn_measurement_method 'phi and omega scans'
_diffrn_radiation_monochromator graphite
_diffrn_radiation_source 'fine-focus sealed tube'
_diffrn_radiation_type MoK\a
_diffrn_radiation_wavelength 0.71073
_diffrn_reflns_av_R_equivalents 0.0358
_diffrn_reflns_av_sigmaI/netI 0.0627
_diffrn_reflns_limit_h_max 7
_diffrn_reflns_limit_h_min -4
_diffrn_reflns_limit_k_max 16
_diffrn_reflns_limit_k_min -19
_diffrn_reflns_limit_l_max 6
_diffrn_reflns_limit_l_min -5
_diffrn_reflns_number 1705
_diffrn_reflns_theta_full 28.25
_diffrn_reflns_theta_max 28.25
_diffrn_reflns_theta_min 2.76
_exptl_absorpt_coefficient_mu 20.320
_exptl_absorpt_correction_T_max 0.4298
_exptl_absorpt_correction_T_min 0.0531
_exptl_absorpt_correction_type multi-scan
_exptl_absorpt_process_details SADABS(Bruker,2004)
_exptl_crystal_colour colorless
_exptl_crystal_density_diffrn 3.030
_exptl_crystal_density_method 'not measured'
_exptl_crystal_description platelet
_exptl_crystal_F_000 376
_exptl_crystal_size_max 0.35
_exptl_crystal_size_mid 0.15
_exptl_crystal_size_min 0.05
_refine_diff_density_max 2.512
_refine_diff_density_min -2.393
_refine_diff_density_rms 0.367
_refine_ls_abs_structure_details 'Flack H D (1983), Acta Cryst. A39, 876-881'
_refine_ls_abs_structure_Flack 0.00
_refine_ls_extinction_method none
_refine_ls_goodness_of_fit_ref 1.091
_refine_ls_matrix_type full
_refine_ls_number_parameters 49
_refine_ls_number_reflns 954
_refine_ls_number_restraints 1
_refine_ls_restrained_S_all 1.090
_refine_ls_R_factor_all 0.0482
_refine_ls_R_factor_gt 0.0443
_refine_ls_shift/su_max 0.107
_refine_ls_shift/su_mean 0.009
_refine_ls_structure_factor_coef Fsqd
_refine_ls_weighting_details 'calc w=1/[\s^2^(Fo^2^)+(0.0576P)^2^+3.2912P] where P=(Fo^2^+2Fc^2^)/3'
_refine_ls_weighting_scheme calc
_refine_ls_wR_factor_gt 0.1071
_refine_ls_wR_factor_ref 0.1112
_reflns_number_gt 894
_reflns_number_total 954
_reflns_threshold_expression >2sigma(I)
_cod_data_source_file JSSC-2016-243-83.cif
_cod_data_source_block HgO4AsC6H7
_cod_original_sg_symbol_Hall P2ac-2
_cod_original_sg_symbol_H-M Pmn21
_cod_database_code 1561343

loop_
_symmetry_equiv_pos_as_xyz
'x, y, z'
'-x+1/2, -y, z+1/2'
'x+1/2, -y, z+1/2'
'-x, y, z'

loop_
_atom_site_label
_atom_site_type_symbol
_atom_site_fract_x
_atom_site_fract_y
_atom_site_fract_z
_atom_site_U_iso_or_equiv
_atom_site_adp_type
_atom_site_occupancy
_atom_site_symmetry_multiplicity
_atom_site_calc_flag
_atom_site_refinement_flags
_atom_site_disorder_assembly
_atom_site_disorder_group
Hg1 Hg 0.0000 0.01975(5) 0.1107(3) 0.0230(2) Uani 1 2 d S . .
As1 As 0.0000 -0.13402(16) -0.4607(4) 0.0285(6) Uani 1 2 d S . .
O1 O 0.0000 -0.1181(13) -0.144(3) 0.035(4) Uani 1 2 d S . .
O2 O 0.266(3) 0.0939(16) -0.116(4) 0.072(5) Uiso 1 1 d . . .
O1W O 0.0000 0.1497(17) 0.440(4) 0.052(6) Uani 1 2 d S . .
C1 C 0.0000 -0.2583(16) -0.523(5) 0.044(6) Uiso 1 2 d SG . .
C2 C 0.071(7) -0.316(2) -0.327(5) 0.041(17) Uiso 0.27(2) 1 d PG . .
C3 C 0.120(7) -0.406(2) -0.381(8) 0.07(2) Uiso 0.27(2) 1 d PG . .
C4 C 0.103(8) -0.4385(18) -0.631(9) 0.074(15) Uiso 0.50 1 d PG . .
C5 C 0.037(11) -0.380(3) -0.826(6) 0.09(3) Uiso 0.27(2) 1 d PG . .
C6 C -0.005(8) -0.290(2) -0.773(5) 0.064(18) Uiso 0.53(5) 2 d SPG . .
C2A C 0.229(9) -0.295(5) -0.545(13) 0.079(19) Uiso 0.47(5) 1 d P . .
C3A C 0.195(13) -0.397(7) -0.626(17) 0.10(3) Uiso 0.47(5) 1 d P . .

loop_
_atom_site_aniso_label
_atom_site_aniso_U_11
_atom_site_aniso_U_22
_atom_site_aniso_U_33
_atom_site_aniso_U_23
_atom_site_aniso_U_13
_atom_site_aniso_U_12
Hg1 0.0183(3) 0.0337(4) 0.0168(4) 0.0028(5) 0.000 0.000
As1 0.0507(12) 0.0224(10) 0.0125(14) -0.0022(8) 0.000 0.000
O1 0.059(11) 0.024(9) 0.022(10) 0.004(7) 0.000 0.000
O1W 0.068(12) 0.065(15) 0.023(12) 0.003(10) 0.000 0.000

loop_
_atom_type_symbol
_atom_type_description
_atom_type_scat_dispersion_real
_atom_type_scat_dispersion_imag
_atom_type_scat_source
H H 0.0000 0.0000 'International Tables Vol C Tables 4.2.6.8 and 6.1.1.4'
C C 0.0030 0.0020 'International Tables Vol C Tables 4.2.6.8 and 6.1.1.4'
O O 0.0110 0.0060 'International Tables Vol C Tables 4.2.6.8 and 6.1.1.4'
As As 0.0500 2.0060 'International Tables Vol C Tables 4.2.6.8 and 6.1.1.4'
Hg Hg -2.3890 9.2270 'International Tables Vol C Tables 4.2.6.8 and 6.1.1.4'

loop_
_geom_angle_atom_site_label_1
_geom_angle_atom_site_label_2
_geom_angle_atom_site_label_3
_geom_angle
_geom_angle_site_symmetry_1
_geom_angle_site_symmetry_3
O2 Hg1 O2 89.1(9) 4 .
O2 Hg1 O1 96.8(6) 4 .
O2 Hg1 O1 96.8(6) . .
O2 Hg1 O1W 89.4(7) 4 .
O2 Hg1 O1W 89.4(7) . .
O1 Hg1 O1W 171.3(6) . .
O2 Hg1 O2 102.9(5) 4 3_455
O2 Hg1 O2 166.6(5) . 3_455
O1 Hg1 O2 76.1(6) . 3_455
O1W Hg1 O2 96.5(6) . 3_455
O2 Hg1 O2 166.6(5) 4 2
O2 Hg1 O2 102.9(5) . 2
O1 Hg1 O2 76.1(6) . 2
O1W Hg1 O2 96.5(6) . 2
O2 Hg1 O2 64.6(8) 3_455 2
O2 Hg1 As1 135.4(5) 4 1_556
O2 Hg1 As1 135.4(5) . 1_556
O1 Hg1 As1 77.7(4) . 1_556
O1W Hg1 As1 93.5(5) . 1_556
O2 Hg1 As1 32.5(4) 3_455 1_556
O2 Hg1 As1 32.5(4) 2 1_556
O1 As1 O2 114.8(7) . 3_454
O1 As1 O2 114.8(8) . 2_554
O2 As1 O2 108.4(13) 3_454 2_554
O1 As1 C1 108.1(11) . .
O2 As1 C1 104.9(9) 3_454 .
O2 As1 C1 104.9(9) 2_554 .
O1 As1 Hg1 126.5(7) . 1_554
O2 As1 Hg1 54.7(7) 3_454 1_554
O2 As1 Hg1 54.7(7) 2_554 1_554
C1 As1 Hg1 125.4(8) . 1_554
As1 O1 Hg1 131.2(10) . .
As1 O2 Hg1 119.3(10) 2 .
As1 O2 Hg1 92.7(7) 2 2_554
Hg1 O2 Hg1 110.5(9) . 2_554
C2 C1 C6 119.0 . .
C2 C1 C2 35(3) . 4
C6 C1 C2 118.1(6) . 4
C2 C1 C2A 63(3) . .
C6 C1 C2A 80(3) . .
C2 C1 C2A 96(3) 4 .
C2 C1 C2A 96(3) . 4
C6 C1 C2A 77(3) . 4
C2 C1 C2A 63(3) 4 4
C2A C1 C2A 136(6) . 4
C2 C1 As1 118.4(17) . .
C6 C1 As1 120.0(18) . .
C2 C1 As1 118.4(19) 4 .
C2A C1 As1 112(3) . .
C2A C1 As1 112(3) 4 .
C2 C2 C1 72.4 4 .
C2 C2 C3 102.2 4 .
C1 C2 C3 120.1 . .
C2 C2 C2A 129(3) 4 .
C1 C2 C2A 61(3) . .
C3 C2 C2A 85(3) . .
C2 C2 C3 50(2) 4 4
C1 C2 C3 98.6(12) . 4
C3 C2 C3 52(2) . 4
C2A C2 C3 116(3) . 4
C3A C3 C4 35(4) . .
C3A C3 C2 99(4) . .
C4 C3 C2 120.0 . .
C3A C3 C3 109(4) . 4
C4 C3 C3 85.9 . 4
C2 C3 C3 77.8 . 4
C3A C3 C2 106(4) . 4
C4 C3 C2 111.0(8) . 4
C2 C3 C2 28(2) . 4
C3 C3 C2 50(2) 4 4
C3A C3 C4 67(4) . 4
C4 C3 C4 40(2) . 4
C2 C3 C4 103.1(10) . 4
C3 C3 C4 46(2) 4 4
C2 C3 C4 81(2) 4 4
C3A C3 C2A 53(5) . .
C4 C3 C2A 84(2) . .
C2 C3 C2A 50(2) . .
C3 C3 C2A 109.3(17) 4 .
C2 C3 C2A 70(2) 4 .
C4 C3 C2A 98(2) 4 .
C3A C4 C4 132(6) . 4
C3A C4 C3 71(7) . .
C4 C4 C3 94.1 4 .
C3A C4 C5 76(7) . .
C4 C4 C5 73.5 4 .
C3 C4 C5 120.0 . .
C3A C4 C5 88(7) . 4
C4 C4 C5 58(4) 4 4
C3 C4 C5 117.5(9) . 4
C5 C4 C5 16(4) . 4
C3A C4 C3A 113(9) . 4
C4 C4 C3A 19(3) 4 4
C3 C4 C3A 87(4) . 4
C5 C4 C3A 63(3) . 4
C5 C4 C3A 48(4) 4 4
C3A C4 C3 105(7) . 4
C4 C4 C3 46.1(19) 4 4
C3 C4 C3 48.0(19) . 4
C5 C4 C3 98.6(10) . 4
C5 C4 C3 86(3) 4 4
C3A C4 C3 42(4) 4 4
C5 C5 C6 79.5 4 .
C5 C5 C4 106.5 4 .
C6 C5 C4 119.7 . .
C5 C5 C3A 131(4) 4 .
C6 C5 C3A 98(4) . .
C4 C5 C3A 34(4) . .
C5 C5 C4 58(3) 4 4
C6 C5 C4 107.1(12) . 4
C4 C5 C4 49(3) . 4
C3A C5 C4 77(4) . 4
C5 C5 C3A 38(3) 4 4
C6 C5 C3A 82(4) . 4
C4 C5 C3A 72(3) . 4
C3A C5 C3A 93(7) . 4
C4 C5 C3A 28(3) 4 4
C5 C6 C5 19(5) 4 .
C5 C6 C1 121.7(3) 4 .
C5 C6 C1 121.0 . .
C5 C6 C2A 90(4) 4 4
C5 C6 C2A 104(2) . 4
C1 C6 C2A 53(2) . 4
C5 C6 C2A 102(4) 4 .
C5 C6 C2A 88(2) . .
C1 C6 C2A 52(2) . .
C2A C6 C2A 98(4) 4 .
C1 C2A C2 56(2) . .
C1 C2A C3A 105(5) . .
C2 C2A C3A 86(5) . .
C1 C2A C6 48(2) . .
C2 C2A C6 91(3) . .
C3A C2A C6 76(4) . .
C1 C2A C3 88(3) . .
C2 C2A C3 44.9(19) . .
C3A C2A C3 43(4) . .
C6 C2A C3 94(3) . .
C4 C3A C3 75(7) . .
C4 C3A C5 71(6) . .
C3 C3A C5 119(6) . .
C4 C3A C2A 144(10) . .
C3 C3A C2A 84(6) . .
C5 C3A C2A 97(6) . .
C4 C3A C5 64(5) . 4
C3 C3A C5 109(5) . 4
C5 C3A C5 11(3) . 4
C2A C3A C5 97(5) . 4
C4 C3A C4 29(4) . 4
C3 C3A C4 71(4) . 4
C5 C3A C4 55(3) . 4
C2A C3A C4 116(6) . 4
C5 C3A C4 45(3) 4 4

loop_
_geom_bond_atom_site_label_1
_geom_bond_atom_site_label_2
_geom_bond_distance
_geom_bond_site_symmetry_2
Hg1 O2 2.261(19) 4
Hg1 O2 2.261(19) .
Hg1 O1 2.430(18) .
Hg1 O1W 2.58(2) .
Hg1 O2 2.61(2) 3_455
Hg1 O2 2.61(2) 2
Hg1 As1 3.187(2) 1_556
As1 O1 1.670(17) .
As1 O2 1.716(18) 3_454
As1 O2 1.716(18) 2_554
As1 C1 1.86(2) .
As1 Hg1 3.187(2) 1_554
O2 As1 1.716(18) 2
O2 Hg1 2.61(2) 2_554
C1 C2 1.3977 .
C1 C6 1.3883 .
C1 C2 1.40(2) 4
C1 C2A 1.47(6) .
C1 C2A 1.47(6) 4
C2 C2 0.84(8) 4
C2 C3 1.3900 .
C2 C2A 1.51(7) .
C2 C3 1.77(6) 4
C3 C3A 1.36(10) .
C3 C4 1.3900 .
C3 C3 1.43(9) 4
C3 C2 1.77(5) 4
C3 C4 1.92(6) 4
C3 C2A 1.96(7) .
C4 C3A 0.82(9) .
C4 C4 1.23(9) 4
C4 C5 1.3900 .
C4 C5 1.57(7) 4
C4 C3A 1.88(10) 4
C4 C3 1.92(6) 4
C5 C5 0.44(13) 4
C5 C6 1.3816 .
C5 C3A 1.43(10) .
C5 C4 1.57(5) 4
C5 C3A 1.75(10) 4
C6 C5 1.372(18) 4
C6 C2A 1.79(7) 4
C6 C2A 1.83(7) .
C2A C3A 1.57(12) .
C3A C5 1.75(11) 4
C3A C4 1.88(10) 4
